data_4344747
loop_
_publ_author_name
'Krap, Cristina P.'
'Newby, Ruth'
'Dhakshinamoorthy, Amarajothi'
'Garc\'ia, Hermenegildo'
'Cebula, Izabela'
'Easun, Timothy L.'
'Savage, Mathew'
'Eyley, Jennifer E.'
'Gao, Shan'
'Blake, Alexander J.'
'Lewis, William'
'Beton, Peter H.'
'Warren, Mark R.'
'Allan, David R.'
'Frogley, Mark D.'
'Tang, Chiu C.'
'Cinque, Gianfelice'
'Yang, Sihai'
'Schr\"oder, Martin'

_publ_section_title
;
 Enhancement of CO2 Adsorption and Catalytic Properties by Fe-Doping of
 [Ga2(OH)2(L)] (H4L = Biphenyl-3,3',5,5'-tetracarboxylic Acid),
 MFM-300(Ga2).
;
_journal_issue 3
_journal_name_full 'Inorganic chemistry'
_journal_page_first 1076
_journal_page_last 1088
_journal_paper_doi 10.1021/acs.inorgchem.5b02108
_journal_volume 55
_journal_year 2016
_chemical_absolute_configuration ad
_chemical_formula_moiety '0.25(C64 H32 Fe0.4 Ga7.6 O40), 2.07(C O2)'
_chemical_formula_sum 'C18.06 H8 Fe0.1 Ga1.9 O14.12'
_chemical_formula_weight 588.94
_chemical_name_common 'MFM-300 (Ga1.9Fe0.1) 2.07CO2'
_space_group_crystal_system tetragonal
_space_group_IT_number 98
_space_group_name_Hall 'I 4bw 2bw'
_space_group_name_H-M_alt 'I 41 2 2'
_symmetry_space_group_name_Hall 'I 4bw 2bw'
_symmetry_space_group_name_H-M 'I 41 2 2'
_atom_sites_solution_hydrogens mixed
_atom_sites_solution_primary direct
_atom_sites_solution_secondary difmap
_audit_creation_date 2015-11-06
_audit_creation_method
;
Olex2 1.2
(compiled 2015.01.26 svn.r3151 for OlexSys, GUI svn.r4998)
;
_cell_angle_alpha 90
_cell_angle_beta 90
_cell_angle_gamma 90
_cell_formula_units_Z 4
_cell_length_a 14.924(8)
_cell_length_b 14.924(8)
_cell_length_c 11.929(9)
_cell_measurement_reflns_used 2800
_cell_measurement_temperature 195(2)
_cell_measurement_theta_max 26.6
_cell_measurement_theta_min 2.1
_cell_volume 2657(3)
_computing_cell_refinement 'Rigaku CrystalClear'
_computing_data_collection 'Rigaku CrystalClear'
_computing_data_reduction 'Rigaku CrystalClear'
_computing_molecular_graphics 'Bruker SHELXTL'
_computing_publication_material 'enCIFer (Allen et al., 2004); PLATON (Spek, 2009)'
_computing_structure_refinement 'SHELXL-97 (Sheldrick, 2008)'
_computing_structure_solution 'SHELXS-97 (Sheldrick, 2008)'
_diffrn_ambient_temperature 195.15
_diffrn_detector_area_resol_mean 28.5714
_diffrn_measured_fraction_theta_full 0.983
_diffrn_measured_fraction_theta_max 0.986
_diffrn_measurement_device_type 'Rigaku Saturn 724+ detector on Crystal Logic diffractometer'
_diffrn_measurement_method '\w scans'
_diffrn_radiation_monochromator 'silicon double crystal'
_diffrn_radiation_type synchrotron
_diffrn_radiation_wavelength 0.6889
_diffrn_reflns_av_R_equivalents 0.0539
_diffrn_reflns_av_unetI/netI 0.0349
_diffrn_reflns_laue_measured_fraction_full 0.983
_diffrn_reflns_laue_measured_fraction_max 0.986
_diffrn_reflns_limit_h_max 19
_diffrn_reflns_limit_h_min -17
_diffrn_reflns_limit_k_max 19
_diffrn_reflns_limit_k_min -19
_diffrn_reflns_limit_l_max 15
_diffrn_reflns_limit_l_min -14
_diffrn_reflns_number 12202
_diffrn_reflns_point_group_measured_fraction_full 0.989
_diffrn_reflns_point_group_measured_fraction_max 0.991
_diffrn_reflns_theta_full 25.000
_diffrn_reflns_theta_max 26.591
_diffrn_reflns_theta_min 2.118
_diffrn_source 'Diamond beamline I19'
_diffrn_standards_decay_% 0
_diffrn_standards_number 0
_exptl_absorpt_coefficient_mu 2.034
_exptl_absorpt_correction_T_max 1.000
_exptl_absorpt_correction_T_min 0.659
_exptl_absorpt_correction_type multi-scan
_exptl_absorpt_process_details 'Jacobson, R. (1998). Private communication'
_exptl_crystal_colour colorless
_exptl_crystal_density_diffrn 1.472
_exptl_crystal_density_method 'not measured'
_exptl_crystal_description block
_exptl_crystal_F_000 1163
_exptl_crystal_size_max 0.05
_exptl_crystal_size_mid 0.05
_exptl_crystal_size_min 0.05
_refine_diff_density_max 0.767
_refine_diff_density_min -0.627
_refine_diff_density_rms 0.109
_refine_ls_abs_structure_details
;
 Refined as an inversion twin.
;
_refine_ls_abs_structure_Flack 0.60(3)
_refine_ls_extinction_method none
_refine_ls_goodness_of_fit_ref 1.137
_refine_ls_hydrogen_treatment constr
_refine_ls_matrix_type full
_refine_ls_number_parameters 82
_refine_ls_number_reflns 1526
_refine_ls_number_restraints 7
_refine_ls_restrained_S_all 1.136
_refine_ls_R_factor_all 0.0544
_refine_ls_R_factor_gt 0.0500
_refine_ls_shift/su_max 0.002
_refine_ls_shift/su_mean 0.000
_refine_ls_structure_factor_coef Fsqd
_refine_ls_weighting_details 'w=1/[\s^2^(Fo^2^)+(0.0924P)^2^+1.2079P] where P=(Fo^2^+2Fc^2^)/3'
_refine_ls_weighting_scheme calc
_refine_ls_wR_factor_gt 0.1390
_refine_ls_wR_factor_ref 0.1432
_reflns_Friedel_coverage 0.710
_reflns_friedel_fraction_full 0.998
_reflns_friedel_fraction_max 0.998
_reflns_number_gt 1394
_reflns_number_total 1526
_reflns_threshold_expression 'I > 2\s(I)'
_cod_data_source_file ic5b02108_si_002.cif
_cod_data_source_block MFM-300_Ga1.9Fe0.1_2.07CO2
_cod_depositor_comments
;
The following automatic conversions were performed:

'_exptl_absorpt_correction_type' value 'Multi-scan' changed to
'multi-scan' according to
/usr/data/users/saulius/crontab/automatic-downloads/current/ACS/lib/dictionaries/cif_core.dic
dictionary named 'cif_core.dic' version 2.4.2 from 2011-04-26.

Automatic conversion script
Id: cif_fix_values 4268 2015-11-12 08:31:59Z antanas 
;
_cod_original_cell_volume 2657(4)
_cod_original_formula_sum 'C18.06 H8 Fe0.10 Ga1.90 O14.12'
_cod_database_code 4344747
_shelx_space_group_comment
;
The symmetry employed for this shelxl refinement is uniquely defined
by the following loop, which should always be used as a source of
symmetry information in preference to the above space-group names.
They are only intended as comments.
;
_shelx_estimated_absorpt_t_max 0.913
_shelx_estimated_absorpt_t_min 0.913
_olex2_refinement_description
;
1. Twinned data refinement
 Scales: 0.40(3) 0.60(3)
2. Fixed Uiso
 At 1.2 times of:
  All C(H) groups, All O(H) groups
3. Shared sites
{Ga1, Fe1}
4. Restrained distances
 C1S-O1S = C1S-O2S
 1.2 with sigma of 0.01
 C2S-O3S = C2S-O4S
 1.2 with sigma of 0.005
 O3S-O4S
 2.4 with sigma of 0.01
 C1S-O1S \\sim C1S-O2S
 with sigma of 0.01
 C2S-O3S \\sim C2S-O4S
 with sigma of 0.01
5. Uiso/Uaniso restraints and constraints
Uanis(Ga1) = Uanis(Fe1)
6. Others
 Sof(C1S)=Sof(O1S)=Sof(O2S)=0.5*FVAR(2)
 Sof(C2S)=Sof(O3S)=Sof(O4S)=0.5*FVAR(3)
 Uiso(C1S)=Uiso(O1S)=Uiso(O2S)=Uiso(C2S)=Uiso(O3S)=Uiso(O4S)=FVAR(3)
 Fixed Sof: Ga1(0.475) Fe1(0.025)
7.a Riding coordinates:
 O2(H2)
7.b Aromatic/amide H refined with riding coordinates:
 C2(H2A), C5(H5)
;
_shelx_shelxl_version_number 2014/7
_olex2_submission_special_instructions 'No special instructions were received'

loop_
_space_group_symop_operation_xyz
'x, y, z'
'-y, x+1/2, z+1/4'
'-x, -y, z'
'y, -x+1/2, z+1/4'
'x, -y+1/2, -z+1/4'
'-x, y+1/2, -z+1/4'
'y, x, -z'
'-y, -x, -z'
'x+1/2, y+1/2, z+1/2'
'-y+1/2, x+1, z+3/4'
'-x+1/2, -y+1/2, z+1/2'
'y+1/2, -x+1, z+3/4'
'x+1/2, -y+1, -z+3/4'
'-x+1/2, y+1, -z+3/4'
'y+1/2, x+1/2, -z+1/2'
'-y+1/2, -x+1/2, -z+1/2'

loop_
_atom_site_label
_atom_site_type_symbol
_atom_site_fract_x
_atom_site_fract_y
_atom_site_fract_z
_atom_site_U_iso_or_equiv
_atom_site_adp_type
_atom_site_occupancy
_atom_site_site_symmetry_order
_atom_site_calc_flag
_atom_site_refinement_flags_posn
_atom_site_refinement_flags_adp
_atom_site_refinement_flags_occupancy
Ga1 Ga 0.19347(2) 0.19347(2) 0.0000 0.03561(10) Uani 0.95 2 d S T P
Fe1 Fe 0.19347(2) 0.19347(2) 0.0000 0.03561(10) Uani 0.05 2 d S T P
O1 O 0.09944(16) 0.28615(16) -0.0022(2) 0.0448(6) Uani 1 1 d . . .
O2 O 0.2537(3) 0.2500 0.1250 0.0476(8) Uani 1 2 d S T P
H2 H 0.3088 0.2500 0.1250 0.057 Uiso 1 2 d RS T P
O3 O 0.12249(18) 0.12058(18) 0.10666(17) 0.0439(6) Uani 1 1 d . . .
C1 C 0.0000 0.5000 -0.1877(4) 0.0563(14) Uani 1 2 d S T P
C2 C 0.0000 0.5000 0.0471(4) 0.0483(12) Uani 1 2 d S T P
H2A H 0.0000 0.5000 0.1268 0.058 Uiso 1 2 calc RS T P
C3 C 0.0912(3) 0.3595(3) 0.0489(3) 0.0454(9) Uani 1 1 d . . .
C4 C 0.0431(3) 0.4305(2) -0.0096(3) 0.0505(10) Uani 1 1 d . . .
C5 C 0.0389(3) 0.4311(3) -0.1297(3) 0.0536(10) Uani 1 1 d . . .
H5 H 0.0638 0.3822 -0.1702 0.064 Uiso 1 1 calc R . .
C1S C 0.5459(2) 0.2500 0.1250 0.262(8) Uiso 0.516(11) 2 d DS T P
O1S O 0.4651(4) 0.2500 0.1250 0.262(8) Uiso 0.516(11) 2 d DS T P
O2S O 0.6268(4) 0.2500 0.1250 0.262(8) Uiso 0.516(11) 2 d DS T P
C2S C -0.1190(3) 0.1947(10) -0.0277(3) 0.262(8) Uiso 0.259(11) 1 d D . .
O3S O -0.0841(5) 0.2110(11) -0.1162(3) 0.262(8) Uiso 0.259(11) 1 d D . .
O4S O -0.1689(4) 0.1829(14) 0.0501(4) 0.262(8) Uiso 0.259(11) 1 d D . .

loop_
_atom_site_aniso_label
_atom_site_aniso_U_11
_atom_site_aniso_U_22
_atom_site_aniso_U_33
_atom_site_aniso_U_23
_atom_site_aniso_U_13
_atom_site_aniso_U_12
Ga1 0.04407(12) 0.04407(12) 0.01870(18) -0.00332(15) 0.00332(15) -0.00071(19)
Fe1 0.04407(12) 0.04407(12) 0.01870(18) -0.00332(15) 0.00332(15) -0.00071(19)
O1 0.0545(12) 0.0494(11) 0.0304(11) -0.0090(11) -0.0025(12) 0.0087(10)
O2 0.0437(15) 0.0665(19) 0.0326(13) -0.0140(17) 0.000 0.000
O3 0.0551(12) 0.0556(13) 0.0210(9) 0.0004(10) 0.0044(10) -0.0100(10)
C1 0.059(3) 0.091(4) 0.019(2) 0.000 0.000 0.028(2)
C2 0.061(3) 0.060(3) 0.0242(18) 0.000 0.000 0.012(2)
C3 0.0556(19) 0.0535(19) 0.0270(15) -0.0026(14) 0.0019(15) 0.0077(16)
C4 0.074(2) 0.0508(17) 0.0265(15) -0.0046(15) 0.0109(16) 0.0074(17)
C5 0.070(2) 0.0600(19) 0.0305(17) -0.0039(15) 0.0001(16) 0.0259(18)

loop_
_atom_type_symbol
_atom_type_description
_atom_type_scat_dispersion_real
_atom_type_scat_dispersion_imag
_atom_type_scat_source
C C 0.0030 0.0010 'International Tables Vol C Tables 4.2.6.8 and 6.1.1.4'
H H 0.0000 0.0000 'International Tables Vol C Tables 4.2.6.8 and 6.1.1.4'
Fe Fe 0.3520 0.8020 'International Tables Vol C Tables 4.2.6.8 and 6.1.1.4'
Ga Ga 0.2780 1.5640 'International Tables Vol C Tables 4.2.6.8 and 6.1.1.4'
O O 0.0110 0.0060 'International Tables Vol C Tables 4.2.6.8 and 6.1.1.4'

loop_
_geom_angle_atom_site_label_1
_geom_angle_atom_site_label_2
_geom_angle_atom_site_label_3
_geom_angle
_geom_angle_site_symmetry_1
_geom_angle_site_symmetry_3
O1 Ga1 O1 179.17(14) 7 .
O1 Ga1 O3 90.74(11) 7 7
O1 Ga1 O3 90.74(11) . .
O1 Ga1 O3 88.62(11) . 7
O1 Ga1 O3 88.62(11) 7 .
O2 Ga1 O1 92.00(11) . .
O2 Ga1 O1 88.53(11) 10_544 .
O2 Ga1 O1 88.53(11) . 7
O2 Ga1 O1 92.00(11) 10_544 7
O2 Ga1 O2 100.88(14) 10_544 .
O2 Ga1 O3 169.52(9) . 7
O2 Ga1 O3 89.59(11) . .
O2 Ga1 O3 169.52(9) 10_544 .
O2 Ga1 O3 89.59(11) 10_544 7
O3 Ga1 O3 79.93(14) 7 .
C3 O1 Ga1 132.3(3) . .
Ga1 O2 Ga1 124.6(2) . 4
Ga1 O2 Fe1 124.6 . 4
Ga1 O2 H2 117.7 . .
Ga1 O2 H2 117.7 4 .
Fe1 O2 Ga1 0.0 4 4
Fe1 O2 H2 117.7 4 .
C3 O3 Ga1 130.2(3) 5 .
C5 C1 C1 120.3(2) . 15_454
C5 C1 C1 120.3(2) 3_565 15_454
C5 C1 C5 119.4(5) . 3_565
C4 C2 H2A 119.0 3_565 .
C4 C2 H2A 119.0 . .
C4 C2 C4 122.0(5) 3_565 .
O1 C3 C4 116.7(3) . .
O3 C3 O1 127.2(4) 5 .
O3 C3 C4 116.1(3) 5 .
C2 C4 C3 122.4(4) . .
C2 C4 C5 117.4(3) . .
C5 C4 C3 120.3(3) . .
C1 C5 C4 121.8(4) . .
C1 C5 H5 119.1 . .
C4 C5 H5 119.1 . .
O1S C1S O2S 180.0 . .
O3S C2S C2S 138.8(10) . 8
O3S C2S O4S 167.3(8) . .
O4S C2S C2S 43.4(7) 8 8
O4S C2S C2S 37.3(10) . 8
O4S C2S O3S 104.1(6) 8 .
O4S C2S O4S 65.5(6) 8 .
C2S O3S O4S 35.2(5) . 8
C2S O4S C2S 99.3(14) 8 .
C2S O4S O3S 40.7(6) 8 8
C2S O4S O3S 132.7(16) . 8
C2S O4S O4S 62.8(10) 8 8
C2S O4S O4S 51.7(10) . 8
O4S O4S O3S 103.2(16) 8 8

loop_
_geom_bond_atom_site_label_1
_geom_bond_atom_site_label_2
_geom_bond_distance
_geom_bond_site_symmetry_2
Ga1 O1 1.970(3) 7
Ga1 O1 1.971(3) .
Ga1 O2 1.935(2) 10_544
Ga1 O2 1.935(2) .
Ga1 O3 1.981(2) .
Ga1 O3 1.981(2) 7
O1 C3 1.259(5) .
O2 Ga1 1.935(2) 4
O2 Fe1 1.935(2) 4
O2 H2 0.8219 .
O3 C3 1.255(4) 5
C1 C1 1.487(9) 15_454
C1 C5 1.368(5) .
C1 C5 1.369(5) 3_565
C2 H2A 0.9500 .
C2 C4 1.395(4) .
C2 C4 1.395(4) 3_565
C3 O3 1.255(4) 5
C3 C4 1.458(5) .
C4 C5 1.435(6) .
C5 H5 0.9500 .
C1S O1S 1.206(6) .
C1S O2S 1.208(6) .
C2S C2S 1.728(19) 8
C2S O3S 1.203(5) .
C2S O4S 1.06(2) 8
C2S O4S 1.203(5) .
O3S O4S 1.79(2) 8
O4S C2S 1.06(2) 8
O4S O3S 1.79(2) 8
O4S O4S 1.231(13) 8

loop_
_geom_torsion_atom_site_label_1
_geom_torsion_atom_site_label_2
_geom_torsion_atom_site_label_3
_geom_torsion_atom_site_label_4
_geom_torsion
_geom_torsion_site_symmetry_1
_geom_torsion_site_symmetry_4
Ga1 O1 C3 O3 -28.5(6) . 5
Ga1 O1 C3 C4 148.8(3) . .
O1 C3 C4 C2 155.3(3) . .
O1 C3 C4 C5 -24.8(6) . .
O3 C3 C4 C2 -27.1(5) 5 .
O3 C3 C4 C5 152.8(4) 5 .
C1 C1 C5 C4 177.6(3) 15_454 .
C2 C4 C5 C1 4.7(5) . .
C3 C4 C5 C1 -175.2(3) . .
C4 C2 C4 C3 177.7(4) 3_565 .
C4 C2 C4 C5 -2.2(3) 3_565 .
C5 C1 C5 C4 -2.4(3) 3_565 .
C2S C2S O3S O4S 31.7(10) 8 8
C2S C2S O4S O3S 26.6(11) 8 8
C2S C2S O4S O4S -44.0(15) 8 8
O3S C2S O4S C2S 80(9) . 8
O3S C2S O4S O3S 106(8) . 8
O3S C2S O4S O4S 36(7) . 8
O4S C2S O3S O4S -33(7) . 8
O4S C2S O4S C2S 44.0(15) 8 8
O4S C2S O4S O3S 70.6(12) 8 8

loop_
_twin_individual_id
_twin_individual_mass_fraction_refined
1 0.40(3)
2 0.60(3)
